data_4026813
loop_
_publ_author_name
'Jaebum Lim'
'Thomas A. Albright'
'Benjamin R. Martin'
'Ognjen \<S. Miljani\'c'

_publ_contact_author_email miljanic@uh.edu
_publ_contact_author_name 'Ognjen S. Miljanic'
_publ_section_title
;
 Benzobisoxazole Cruciforms: Heterocyclic Fluorophores with Spatially
 Separated Frontier Molecular Orbitals
;
_journal_name_full 'Journal of Organic Chemistry'
_journal_page_first 10207
_journal_page_last 10219
_journal_paper_doi 10.1021/jo202107w
_journal_volume 76
_journal_year 2011
_chemical_formula_moiety 'C40 H30 N4 O2'
_chemical_formula_sum 'C40 H30 N4 O2'
_chemical_formula_weight 598.68
_chemical_name_systematic
; 
 ? 
;
_space_group_IT_number 15
_symmetry_cell_setting monoclinic
_symmetry_Int_Tables_number 15
_symmetry_space_group_name_Hall '-C 2yc'
_symmetry_space_group_name_H-M 'C 1 2/c 1'
_atom_sites_solution_hydrogens geom
_atom_sites_solution_primary direct
_atom_sites_solution_secondary difmap
_audit_creation_method SHELXL-97
_cell_angle_alpha 90.00
_cell_angle_beta 94.853(2)
_cell_angle_gamma 90.00
_cell_formula_units_Z 4
_cell_length_a 16.3473(14)
_cell_length_b 8.9927(8)
_cell_length_c 23.966(2)
_cell_measurement_temperature 223(2)
_cell_volume 3510.5(5)
_computing_cell_refinement 'Process-Auto (Rigaku, 2006)'
_computing_data_collection 'SCXmini (Rigaku, 2006)'
_computing_data_reduction 'Process-Auto (Rigaku, 2006)'
_computing_structure_refinement 'SHELXL-97 (Sheldrick, 1997)'
_computing_structure_solution 'SHELXS-97 (Sheldrick, 1997)'
_diffrn_ambient_temperature 223(2)
_diffrn_detector_area_resol_mean 6.849
_diffrn_measured_fraction_theta_full 0.998
_diffrn_measured_fraction_theta_max 0.998
_diffrn_measurement_device_type 'Rigaku SCX mini'
_diffrn_measurement_method \w-scans
_diffrn_radiation_monochromator graphite
_diffrn_radiation_source 'fine-focus sealed tube'
_diffrn_radiation_type MoK\a
_diffrn_radiation_wavelength 0.71075
_diffrn_reflns_av_R_equivalents 0.0623
_diffrn_reflns_av_sigmaI/netI 0.0567
_diffrn_reflns_limit_h_max 21
_diffrn_reflns_limit_h_min -20
_diffrn_reflns_limit_k_max 11
_diffrn_reflns_limit_k_min -11
_diffrn_reflns_limit_l_max 30
_diffrn_reflns_limit_l_min -30
_diffrn_reflns_number 16338
_diffrn_reflns_theta_full 27.49
_diffrn_reflns_theta_max 27.49
_diffrn_reflns_theta_min 3.04
_diffrn_standards_number 0
_exptl_absorpt_coefficient_mu 0.071
_exptl_absorpt_correction_T_max 0.9911
_exptl_absorpt_correction_T_min 0.9702
_exptl_absorpt_correction_type multi-scan
_exptl_absorpt_process_details 'ABSCOR (Higashi, 2001)'
_exptl_crystal_colour Orange
_exptl_crystal_density_diffrn 1.133
_exptl_crystal_description Prism
_exptl_crystal_F_000 1256
_exptl_crystal_size_max 0.43
_exptl_crystal_size_mid 0.30
_exptl_crystal_size_min 0.13
_platon_squeeze_details
;
Numerous peaks were identified in a disc-shaped region.  These peaks were 
likely caused by numerous overlapping fractionally occupied chloroform 
molecules.  Platon/Squeeze was used to correct the model for this disordered 
solvent.
;
_refine_diff_density_max 0.292
_refine_diff_density_min -0.192
_refine_diff_density_rms 0.064
_refine_ls_extinction_method none
_refine_ls_goodness_of_fit_ref 1.009
_refine_ls_hydrogen_treatment constr
_refine_ls_matrix_type full
_refine_ls_number_parameters 208
_refine_ls_number_reflns 4013
_refine_ls_number_restraints 0
_refine_ls_restrained_S_all 1.009
_refine_ls_R_factor_all 0.1108
_refine_ls_R_factor_gt 0.0722
_refine_ls_shift/su_max 0.000
_refine_ls_shift/su_mean 0.000
_refine_ls_structure_factor_coef Fsqd
_refine_ls_weighting_details 'calc w=1/[\s^2^(Fo^2^)+(0.1304P)^2^+0.0000P] where P=(Fo^2^+2Fc^2^)/3'
_refine_ls_weighting_scheme calc
_refine_ls_wR_factor_gt 0.1963
_refine_ls_wR_factor_ref 0.2200
_reflns_number_gt 2441
_reflns_number_total 4013
_reflns_threshold_expression >2sigma(I)
_cod_data_source_file jo202107w_si_003.cif
_cod_data_source_block LJB-III-14-6b
_cod_database_code 4026813

loop_
_symmetry_equiv_pos_as_xyz
'x, y, z'
'-x, y, -z+1/2'
'x+1/2, y+1/2, z'
'-x+1/2, y+1/2, -z+1/2'
'-x, -y, -z'
'x, -y, z-1/2'
'-x+1/2, -y+1/2, -z'
'x+1/2, -y+1/2, z-1/2'

loop_
_atom_site_label
_atom_site_type_symbol
_atom_site_fract_x
_atom_site_fract_y
_atom_site_fract_z
_atom_site_U_iso_or_equiv
_atom_site_adp_type
_atom_site_occupancy
_atom_site_symmetry_multiplicity
_atom_site_calc_flag
_atom_site_refinement_flags
O1 O 0.24913(10) 0.19622(19) 0.38890(6) 0.0526(5) Uani 1 1 d .
N1 N 0.18216(10) 0.4055(2) 0.40980(7) 0.0408(4) Uani 1 1 d .
N2 N 0.53827(14) -0.6551(2) 0.40749(10) 0.0623(6) Uani 1 1 d .
C1 C 0.1160(2) 0.4771(4) 0.23524(13) 0.0829(10) Uani 1 1 d .
H1 H 0.0807 0.5550 0.2227 0.099 Uiso 1 1 calc R
C2 C 0.1482(3) 0.3852(4) 0.19741(13) 0.0871(11) Uani 1 1 d .
H2 H 0.1359 0.4016 0.1589 0.104 Uiso 1 1 calc R
C3 C 0.1983(2) 0.2697(4) 0.21496(13) 0.0879(10) Uani 1 1 d .
H3 H 0.2199 0.2064 0.1887 0.106 Uiso 1 1 calc R
C4 C 0.21685(19) 0.2464(3) 0.27191(11) 0.0682(8) Uani 1 1 d .
H4 H 0.2509 0.1666 0.2841 0.082 Uiso 1 1 calc R
C5 C 0.18587(15) 0.3389(3) 0.31051(9) 0.0510(6) Uani 1 1 d .
C6 C 0.13487(19) 0.4559(3) 0.29154(11) 0.0650(7) Uani 1 1 d .
H6 H 0.1133 0.5205 0.3174 0.078 Uiso 1 1 calc R
C7 C 0.20496(14) 0.3166(3) 0.36990(10) 0.0493(6) Uani 1 1 d .
C8 C 0.25459(13) 0.2094(2) 0.44636(9) 0.0408(5) Uani 1 1 d .
C9 C 0.29398(13) 0.1127(2) 0.48554(9) 0.0418(5) Uani 1 1 d .
C10 C 0.33575(14) -0.0202(3) 0.47130(9) 0.0472(5) Uani 1 1 d .
C11 C 0.37121(14) -0.1300(3) 0.45902(10) 0.0478(6) Uani 1 1 d .
C12 C 0.41306(14) -0.2624(2) 0.44441(9) 0.0461(5) Uani 1 1 d .
C13 C 0.49773(16) -0.2648(3) 0.44250(12) 0.0597(7) Uani 1 1 d .
H13 H 0.5278 -0.1768 0.4496 0.072 Uiso 1 1 calc R
C14 C 0.37140(15) -0.3941(3) 0.43216(12) 0.0587(7) Uani 1 1 d .
H14 H 0.3139 -0.3957 0.4322 0.070 Uiso 1 1 calc R
C15 C 0.41207(16) -0.5231(3) 0.41994(12) 0.0610(7) Uani 1 1 d .
H15 H 0.3817 -0.6105 0.4121 0.073 Uiso 1 1 calc R
C16 C 0.49712(14) -0.5266(2) 0.41894(9) 0.0474(5) Uani 1 1 d .
C17 C 0.53858(15) -0.3935(3) 0.43044(12) 0.0590(7) Uani 1 1 d .
H17 H 0.5960 -0.3912 0.4300 0.071 Uiso 1 1 calc R
C18 C 0.21332(12) 0.3385(2) 0.45928(8) 0.0408(5) Uani 1 1 d .
C19 C 0.4965(2) -0.7957(3) 0.40239(15) 0.0768(9) Uani 1 1 d .
H19A H 0.4527 -0.7901 0.3725 0.092 Uiso 1 1 calc R
H19B H 0.4735 -0.8191 0.4374 0.092 Uiso 1 1 calc R
H19C H 0.5350 -0.8727 0.3938 0.092 Uiso 1 1 calc R
C20 C 0.62651(18) -0.6567(3) 0.40885(14) 0.0719(8) Uani 1 1 d .
H20A H 0.6498 -0.6301 0.4461 0.086 Uiso 1 1 calc R
H20B H 0.6442 -0.5856 0.3819 0.086 Uiso 1 1 calc R
H20C H 0.6449 -0.7554 0.3995 0.086 Uiso 1 1 calc R

loop_
_atom_site_aniso_label
_atom_site_aniso_U_11
_atom_site_aniso_U_22
_atom_site_aniso_U_33
_atom_site_aniso_U_23
_atom_site_aniso_U_13
_atom_site_aniso_U_12
O1 0.0492(9) 0.0537(10) 0.0547(10) -0.0014(7) 0.0030(7) -0.0005(8)
N1 0.0380(9) 0.0421(10) 0.0419(10) 0.0014(7) 0.0009(7) -0.0039(8)
N2 0.0557(13) 0.0439(12) 0.0893(16) -0.0108(10) 0.0174(11) 0.0012(10)
C1 0.109(3) 0.071(2) 0.0652(19) 0.0147(15) -0.0117(16) -0.0030(19)
C2 0.116(3) 0.096(3) 0.0479(17) 0.0106(15) -0.0035(16) -0.020(2)
C3 0.105(3) 0.105(3) 0.0550(19) -0.0108(16) 0.0150(16) -0.006(2)
C4 0.0681(17) 0.0775(19) 0.0595(17) -0.0036(13) 0.0077(12) 0.0048(15)
C5 0.0482(13) 0.0531(14) 0.0518(14) 0.0010(10) 0.0046(10) -0.0114(11)
C6 0.0819(19) 0.0552(15) 0.0565(15) 0.0039(11) -0.0017(13) 0.0014(14)
C7 0.0401(12) 0.0536(13) 0.0536(14) 0.0067(10) 0.0009(9) -0.0072(11)
C8 0.0358(11) 0.0433(12) 0.0435(12) -0.0029(8) 0.0049(8) -0.0056(9)
C9 0.0340(11) 0.0387(11) 0.0531(13) -0.0028(9) 0.0053(9) -0.0024(9)
C10 0.0440(12) 0.0438(13) 0.0540(13) -0.0026(9) 0.0045(9) -0.0033(11)
C11 0.0452(13) 0.0422(13) 0.0561(14) -0.0012(9) 0.0047(10) -0.0015(10)
C12 0.0443(12) 0.0413(12) 0.0531(13) -0.0020(9) 0.0056(9) 0.0000(10)
C13 0.0434(14) 0.0418(13) 0.094(2) -0.0095(12) 0.0089(12) -0.0065(11)
C14 0.0409(13) 0.0508(15) 0.0849(18) -0.0078(12) 0.0089(11) -0.0048(11)
C15 0.0517(15) 0.0436(14) 0.0886(19) -0.0151(12) 0.0117(12) -0.0117(12)
C16 0.0478(13) 0.0421(12) 0.0533(13) -0.0043(9) 0.0100(9) -0.0021(10)
C17 0.0395(13) 0.0460(14) 0.0927(19) -0.0085(12) 0.0129(12) -0.0052(11)
C18 0.0332(10) 0.0399(11) 0.0489(12) 0.0017(8) 0.0010(8) -0.0047(9)
C19 0.079(2) 0.0475(15) 0.105(2) -0.0198(14) 0.0160(16) -0.0036(15)
C20 0.0590(17) 0.0614(17) 0.097(2) -0.0083(14) 0.0184(14) 0.0139(14)

loop_
_atom_type_symbol
_atom_type_description
_atom_type_scat_dispersion_real
_atom_type_scat_dispersion_imag
_atom_type_scat_source
O O 0.0106 0.0060 'International Tables Vol C Tables 4.2.6.8 and 6.1.1.4'
N N 0.0061 0.0033 'International Tables Vol C Tables 4.2.6.8 and 6.1.1.4'
C C 0.0033 0.0016 'International Tables Vol C Tables 4.2.6.8 and 6.1.1.4'
H H 0.0000 0.0000 'International Tables Vol C Tables 4.2.6.8 and 6.1.1.4'

loop_
_geom_angle_atom_site_label_1
_geom_angle_atom_site_label_2
_geom_angle_atom_site_label_3
_geom_angle
_geom_angle_site_symmetry_1
_geom_angle_site_symmetry_3
C7 O1 C8 104.73(17) . .
C7 N1 C18 104.47(19) . .
C16 N2 C19 121.2(2) . .
C16 N2 C20 120.6(2) . .
C19 N2 C20 117.5(2) . .
C2 C1 C6 120.1(3) . .
C1 C2 C3 120.7(3) . .
C2 C3 C4 119.5(3) . .
C5 C4 C3 120.6(3) . .
C4 C5 C6 118.8(2) . .
C4 C5 C7 121.2(2) . .
C6 C5 C7 119.9(2) . .
C1 C6 C5 120.3(3) . .
N1 C7 O1 114.4(2) . .
N1 C7 C5 125.2(2) . .
O1 C7 C5 120.3(2) . .
O1 C8 C18 107.63(18) . .
O1 C8 C9 127.3(2) . .
C18 C8 C9 125.10(19) . .
C8 C9 C18 111.49(19) . 7_556
C8 C9 C10 124.17(19) . .
C18 C9 C10 124.33(19) 7_556 .
C11 C10 C9 179.2(3) . .
C10 C11 C12 179.5(3) . .
C14 C12 C13 116.9(2) . .
C14 C12 C11 121.8(2) . .
C13 C12 C11 121.3(2) . .
C17 C13 C12 121.5(2) . .
C15 C14 C12 121.8(2) . .
C14 C15 C16 121.5(2) . .
N2 C16 C17 121.6(2) . .
N2 C16 C15 121.9(2) . .
C17 C16 C15 116.6(2) . .
C13 C17 C16 121.8(2) . .
N1 C18 C8 108.77(18) . .
N1 C18 C9 127.8(2) . 7_556
C8 C18 C9 123.41(18) . 7_556

loop_
_geom_bond_atom_site_label_1
_geom_bond_atom_site_label_2
_geom_bond_distance
_geom_bond_site_symmetry_2
O1 C7 1.358(3) .
O1 C8 1.377(3) .
N1 C7 1.324(3) .
N1 C18 1.388(3) .
N2 C16 1.377(3) .
N2 C19 1.437(3) .
N2 C20 1.440(4) .
C1 C2 1.365(5) .
C1 C6 1.372(4) .
C2 C3 1.366(5) .
C3 C4 1.389(4) .
C4 C5 1.372(4) .
C5 C6 1.394(4) .
C5 C7 1.445(3) .
C8 C18 1.391(3) .
C8 C9 1.397(3) .
C9 C18 1.408(3) 7_556
C9 C10 1.431(3) .
C10 C11 1.194(3) .
C11 C12 1.431(3) .
C12 C14 1.385(3) .
C12 C13 1.389(3) .
C13 C17 1.379(3) .
C14 C15 1.380(4) .
C15 C16 1.393(3) .
C16 C17 1.392(3) .
C18 C9 1.408(3) 7_556

loop_
_platon_squeeze_void_nr
_platon_squeeze_void_average_x
_platon_squeeze_void_average_y
_platon_squeeze_void_average_z
_platon_squeeze_void_volume
_platon_squeeze_void_count_electrons
_platon_squeeze_void_content
1 0.000 -0.027 0.250 134 33 ' '
2 0.000 0.027 0.750 135 33 ' '
3 0.500 0.473 0.250 134 33 ' '
4 0.500 0.527 0.750 135 33 ' '
